data_1516126
loop_
_publ_author_name
'Mart\'in, C.'
'Whiteoak, C. J.'
'Martin, E.'
'Mart\'inez Belmonte, M.'
'Escudero-Ad\'an, E. C.'
'Kleij, A. W.'

_publ_section_title
;
 Easily accessible bifunctional Zn(salpyr) catalysts for the formation of
 organic carbonates
;
_journal_issue 6
_journal_name_full 'Catalysis Science &amp; Technology'
_journal_page_first 1615
_journal_paper_doi 10.1039/c3cy01043k
_journal_volume 4
_journal_year 2014
_chemical_formula_sum 'C30 H40 I N3 O4 Zn'
_chemical_formula_weight 698.92
_chemical_name_systematic
; 
 ? 
;
_space_group_IT_number 14
_symmetry_cell_setting monoclinic
_symmetry_space_group_name_Hall '-P 2ybc'
_symmetry_space_group_name_H-M 'P 1 21/c 1'
_atom_sites_solution_hydrogens geom
_atom_sites_solution_primary direct
_atom_sites_solution_secondary difmap
_audit_creation_method SHELXL-97
_cell_angle_alpha 90.00
_cell_angle_beta 97.6650(10)
_cell_angle_gamma 90.00
_cell_formula_units_Z 4
_cell_length_a 20.7881(8)
_cell_length_b 19.8405(8)
_cell_length_c 7.4304(3)
_cell_measurement_reflns_used 7907
_cell_measurement_temperature 100(2)
_cell_measurement_theta_max 28.26
_cell_measurement_theta_min 2.23
_cell_volume 3037.3(2)
_computing_cell_refinement 'Bruker APEX2 v2011.4-0'
_computing_data_collection 'Bruker APEX2 v2011.4-0'
_computing_data_reduction 'Bruker SAINT V7.60A'
_computing_molecular_graphics 'Bruker SHELXTL'
_computing_publication_material 'Bruker SHELXTL'
_computing_structure_refinement 'SHELXS-97 (Sheldrick, 2008)'
_computing_structure_solution Sir2011
_diffrn_ambient_temperature 100(2)
_diffrn_detector_area_resol_mean 512
_diffrn_detector_type '4K CCD area detector APEX II'
_diffrn_measured_fraction_theta_full 0.969
_diffrn_measured_fraction_theta_max 0.969
_diffrn_measurement_device_type 'APEX DUO Kappa 4-axis goniometer'
_diffrn_measurement_method
;
 Fullsphere data collection, phi and omega scans
;
_diffrn_measurement_specimen_support 'magnetic support with MicroMount'
_diffrn_radiation_monochromator 'Quazar MX Multilayer Optics'
_diffrn_radiation_type MoK\a
_diffrn_radiation_wavelength 0.71073
_diffrn_reflns_av_R_equivalents 0.0336
_diffrn_reflns_av_sigmaI/netI 0.0421
_diffrn_reflns_limit_h_max 27
_diffrn_reflns_limit_h_min -26
_diffrn_reflns_limit_k_max 26
_diffrn_reflns_limit_k_min -26
_diffrn_reflns_limit_l_max 5
_diffrn_reflns_limit_l_min -9
_diffrn_reflns_number 20892
_diffrn_reflns_theta_full 28.33
_diffrn_reflns_theta_max 28.33
_diffrn_reflns_theta_min 0.99
_diffrn_source 'Microfocus source E025 IuS'
_diffrn_source_current 0.6
_diffrn_source_power 50
_diffrn_source_size '0.2 mm x 0.2 mm fine focus'
_diffrn_source_type 'Bruker APEX DUO'
_exptl_absorpt_coefficient_mu 1.863
_exptl_absorpt_correction_T_max 0.9981
_exptl_absorpt_correction_T_min 0.9292
_exptl_absorpt_correction_type empirical
_exptl_absorpt_process_details
; 
 SADABS Version 2008/1 Bruker-Nonius
 Blessing, Acta Cryst. (1995) A51 33-38
;
_exptl_crystal_colour red
_exptl_crystal_density_diffrn 1.528
_exptl_crystal_density_method 'not measured'
_exptl_crystal_description plate
_exptl_crystal_F_000 1424
_exptl_crystal_size_max 0.04
_exptl_crystal_size_mid 0.01
_exptl_crystal_size_min 0.001
_refine_diff_density_max 0.602
_refine_diff_density_min -0.637
_refine_diff_density_rms 0.156
_refine_ls_extinction_method none
_refine_ls_goodness_of_fit_ref 1.159
_refine_ls_hydrogen_treatment noref
_refine_ls_matrix_type full
_refine_ls_number_parameters 362
_refine_ls_number_reflns 7337
_refine_ls_number_restraints 0
_refine_ls_restrained_S_all 1.159
_refine_ls_R_factor_all 0.0458
_refine_ls_R_factor_gt 0.0313
_refine_ls_shift/su_max 0.001
_refine_ls_shift/su_mean 0.000
_refine_ls_structure_factor_coef Fsqd
_refine_ls_weighting_details 'calc w=1/[\s^2^(Fo^2^)+(0.0422P)^2^+0.9535P] where P=(Fo^2^+2Fc^2^)/3'
_refine_ls_weighting_scheme calc
_refine_ls_wR_factor_gt 0.0800
_refine_ls_wR_factor_ref 0.0914
_reflns_number_gt 5967
_reflns_number_total 7337
_reflns_threshold_expression >2sigma(I)
_cod_data_source_file c3cy01043k.txt
_cod_data_source_block mo_c32
_cod_depositor_comments
;
The following automatic conversions were performed:

'_symmetry_cell_setting' value 'Monoclinic' changed to 'monoclinic'
according to
/usr/data/users/saulius/crontab/automatic-downloads/rss-feeds/RSC/lib/dictionaries/cif_core.dic
dictionary named 'cif_core.dic' version 2.4.2 from 2011-04-26.

Automatic conversion script
Id: cif_fix_values 2281 2013-09-26 08:29:07Z andrius 
;
_cod_original_sg_symbol_H-M P2(1)/c
_cod_database_code 1516126

loop_
_symmetry_equiv_pos_as_xyz
'x, y, z'
'-x, y+1/2, -z+1/2'
'-x, -y, -z'
'x, -y-1/2, z-1/2'

loop_
_atom_site_label
_atom_site_type_symbol
_atom_site_fract_x
_atom_site_fract_y
_atom_site_fract_z
_atom_site_U_iso_or_equiv
_atom_site_adp_type
_atom_site_occupancy
_atom_site_symmetry_multiplicity
_atom_site_calc_flag
_atom_site_refinement_flags
C1 C 0.21305(15) 0.63406(14) 0.4663(4) 0.0164(6) Uani 1 1 d .
C2 C 0.15098(16) 0.66246(14) 0.4861(4) 0.0189(6) Uani 1 1 d .
C3 C 0.14849(17) 0.72990(15) 0.5329(4) 0.0219(7) Uani 1 1 d .
H3 H 0.1075 0.7491 0.5459 0.026 Uiso 1 1 calc R
C4 C 0.20389(17) 0.77137(15) 0.5620(5) 0.0240(7) Uani 1 1 d .
H4 H 0.2000 0.8171 0.5965 0.029 Uiso 1 1 calc R
C5 C 0.26252(17) 0.74566(15) 0.5405(5) 0.0232(7) Uani 1 1 d .
H5 H 0.2998 0.7738 0.5584 0.028 Uiso 1 1 calc R
C6 C 0.26924(15) 0.67664(13) 0.4913(4) 0.0159(6) Uani 1 1 d .
C7 C 0.33260(16) 0.65726(13) 0.4620(4) 0.0166(6) Uani 1 1 d .
H7 H 0.3655 0.6908 0.4803 0.020 Uiso 1 1 calc R
C8 C 0.08939(16) 0.61918(16) 0.4552(5) 0.0248(7) Uani 1 1 d .
C9 C 0.08069(17) 0.58865(17) 0.2626(5) 0.0320(8) Uani 1 1 d .
H9A H 0.0777 0.6250 0.1726 0.048 Uiso 1 1 calc R
H9B H 0.0409 0.5617 0.2447 0.048 Uiso 1 1 calc R
H9C H 0.1180 0.5599 0.2483 0.048 Uiso 1 1 calc R
C10 C 0.09378(18) 0.56233(18) 0.5966(6) 0.0372(9) Uani 1 1 d .
H10A H 0.1312 0.5336 0.5833 0.056 Uiso 1 1 calc R
H10B H 0.0540 0.5353 0.5780 0.056 Uiso 1 1 calc R
H10C H 0.0990 0.5818 0.7189 0.056 Uiso 1 1 calc R
C12 C 0.41284(14) 0.58487(13) 0.3725(4) 0.0135(6) Uani 1 1 d .
C11 C 0.02828(18) 0.66011(18) 0.4733(6) 0.0331(8) Uani 1 1 d .
H11A H 0.0300 0.6764 0.5984 0.050 Uiso 1 1 calc R
H11B H -0.0101 0.6315 0.4432 0.050 Uiso 1 1 calc R
H11C H 0.0258 0.6986 0.3901 0.050 Uiso 1 1 calc R
C13 C 0.46455(14) 0.62966(14) 0.4065(4) 0.0153(6) Uani 1 1 d .
H13 H 0.4582 0.6720 0.4611 0.018 Uiso 1 1 calc R
C14 C 0.53432(15) 0.55406(14) 0.2844(4) 0.0165(6) Uani 1 1 d .
H14 H 0.5762 0.5444 0.2533 0.020 Uiso 1 1 calc R
C15 C 0.48568(15) 0.50756(14) 0.2493(4) 0.0168(6) Uani 1 1 d .
H15 H 0.4941 0.4656 0.1954 0.020 Uiso 1 1 calc R
C16 C 0.42391(15) 0.52153(13) 0.2923(4) 0.0144(6) Uani 1 1 d .
C17 C 0.57524(16) 0.66450(15) 0.3926(5) 0.0230(7) Uani 1 1 d .
H17A H 0.5687 0.6984 0.2960 0.035 Uiso 1 1 calc R
H17B H 0.6174 0.6425 0.3911 0.035 Uiso 1 1 calc R
H17C H 0.5742 0.6864 0.5105 0.035 Uiso 1 1 calc R
C18 C 0.37279(15) 0.42111(14) 0.1808(4) 0.0153(6) Uani 1 1 d .
H18 H 0.4140 0.4068 0.1536 0.018 Uiso 1 1 calc R
C19 C 0.31882(15) 0.37712(13) 0.1306(4) 0.0145(6) Uani 1 1 d .
C20 C 0.33390(16) 0.31568(14) 0.0461(4) 0.0179(6) Uani 1 1 d .
H20 H 0.3778 0.3052 0.0348 0.022 Uiso 1 1 calc R
C21 C 0.28580(16) 0.27186(14) -0.0186(4) 0.0205(7) Uani 1 1 d .
H21 H 0.2960 0.2306 -0.0730 0.025 Uiso 1 1 calc R
C22 C 0.22104(16) 0.28849(14) -0.0037(4) 0.0198(6) Uani 1 1 d .
H22 H 0.1882 0.2572 -0.0493 0.024 Uiso 1 1 calc R
C23 C 0.20213(15) 0.34718(14) 0.0726(4) 0.0162(6) Uani 1 1 d .
C24 C 0.25246(15) 0.39409(13) 0.1455(4) 0.0144(6) Uani 1 1 d .
C25 C 0.13043(15) 0.36613(14) 0.0735(4) 0.0193(6) Uani 1 1 d .
C26 C 0.11362(17) 0.42808(16) -0.0479(5) 0.0261(7) Uani 1 1 d .
H26A H 0.1425 0.4654 -0.0051 0.039 Uiso 1 1 calc R
H26B H 0.0685 0.4413 -0.0425 0.039 Uiso 1 1 calc R
H26C H 0.1192 0.4170 -0.1734 0.039 Uiso 1 1 calc R
C27 C 0.11507(16) 0.38138(16) 0.2663(4) 0.0230(7) Uani 1 1 d .
H27A H 0.1258 0.3420 0.3441 0.034 Uiso 1 1 calc R
H27B H 0.0688 0.3917 0.2616 0.034 Uiso 1 1 calc R
H27C H 0.1408 0.4201 0.3158 0.034 Uiso 1 1 calc R
C28 C 0.08487(17) 0.30839(17) -0.0022(5) 0.0285(8) Uani 1 1 d .
H28A H 0.0907 0.2996 -0.1289 0.043 Uiso 1 1 calc R
H28B H 0.0397 0.3213 0.0040 0.043 Uiso 1 1 calc R
H28C H 0.0953 0.2676 0.0700 0.043 Uiso 1 1 calc R
C29 C 0.25267(17) 0.41876(16) 0.6539(5) 0.0244(7) Uani 1 1 d .
H29A H 0.2133 0.4460 0.6528 0.037 Uiso 1 1 calc R
H29B H 0.2642 0.3987 0.7744 0.037 Uiso 1 1 calc R
H29C H 0.2449 0.3829 0.5629 0.037 Uiso 1 1 calc R
I1 I 0.457066(10) 0.672526(9) 0.89720(3) 0.01996(7) Uani 1 1 d .
N1 N 0.35011(12) 0.59719(11) 0.4118(3) 0.0138(5) Uani 1 1 d .
N2 N 0.52328(12) 0.61376(11) 0.3631(3) 0.0156(5) Uani 1 1 d .
N3 N 0.36976(12) 0.47930(11) 0.2611(3) 0.0130(5) Uani 1 1 d .
O1 O 0.21647(11) 0.57064(10) 0.4227(3) 0.0211(5) Uani 1 1 d .
O2 O 0.23608(10) 0.44963(10) 0.2184(3) 0.0176(4) Uani 1 1 d .
O3 O 0.30517(10) 0.46105(10) 0.6122(3) 0.0177(4) Uani 1 1 d .
H1O3 H 0.3170 0.4904 0.7046 0.027 Uiso 1 1 d R
Zn1 Zn 0.288909(16) 0.515575(15) 0.36948(5) 0.01374(9) Uani 1 1 d .
O1M O 0.33676(13) 0.54873(11) 0.8706(3) 0.0317(6) Uani 1 1 d .
H1M H 0.3670 0.5770 0.8738 0.048 Uiso 1 1 calc R
C1M C 0.2811(2) 0.58015(18) 0.9275(5) 0.0347(9) Uani 1 1 d .
H1M1 H 0.2931 0.6009 1.0470 0.052 Uiso 1 1 calc R
H1M2 H 0.2473 0.5462 0.9352 0.052 Uiso 1 1 calc R
H1M3 H 0.2647 0.6149 0.8394 0.052 Uiso 1 1 calc R

loop_
_atom_site_aniso_label
_atom_site_aniso_U_11
_atom_site_aniso_U_22
_atom_site_aniso_U_33
_atom_site_aniso_U_23
_atom_site_aniso_U_13
_atom_site_aniso_U_12
C1 0.0198(16) 0.0144(13) 0.0147(14) 0.0010(11) 0.0017(12) 0.0016(11)
C2 0.0187(16) 0.0197(14) 0.0186(14) 0.0017(12) 0.0037(13) 0.0026(12)
C3 0.0222(18) 0.0220(14) 0.0227(16) -0.0004(12) 0.0070(14) 0.0091(13)
C4 0.0282(19) 0.0176(14) 0.0269(17) -0.0073(13) 0.0057(14) 0.0045(13)
C5 0.0240(18) 0.0148(13) 0.0298(18) -0.0050(13) 0.0002(14) 0.0003(12)
C6 0.0184(16) 0.0141(12) 0.0150(13) -0.0009(11) 0.0016(12) 0.0022(11)
C7 0.0200(16) 0.0126(12) 0.0164(14) 0.0007(10) 0.0002(12) -0.0010(11)
C8 0.0169(17) 0.0242(15) 0.0348(19) 0.0023(14) 0.0088(15) 0.0037(13)
C9 0.0170(18) 0.0324(18) 0.045(2) -0.0063(17) 0.0002(16) 0.0000(14)
C10 0.022(2) 0.0336(19) 0.058(3) 0.0161(18) 0.0122(18) 0.0001(15)
C12 0.0135(15) 0.0126(12) 0.0143(13) 0.0028(10) 0.0011(12) -0.0007(11)
C11 0.0194(19) 0.0348(18) 0.047(2) 0.0010(17) 0.0105(17) 0.0059(15)
C13 0.0159(16) 0.0135(12) 0.0164(14) -0.0001(11) 0.0013(12) 0.0001(11)
C14 0.0143(15) 0.0157(13) 0.0195(14) -0.0003(11) 0.0023(12) 0.0006(11)
C15 0.0167(16) 0.0142(12) 0.0192(14) 0.0008(11) 0.0008(12) 0.0002(11)
C16 0.0168(15) 0.0124(12) 0.0132(13) 0.0026(10) -0.0006(11) -0.0015(11)
C17 0.0173(16) 0.0181(14) 0.0339(18) 0.0003(13) 0.0044(14) -0.0049(12)
C18 0.0128(15) 0.0156(12) 0.0176(14) 0.0007(11) 0.0019(12) 0.0013(11)
C19 0.0157(15) 0.0136(12) 0.0137(13) -0.0006(10) 0.0000(12) -0.0021(11)
C20 0.0194(16) 0.0151(13) 0.0192(15) -0.0006(11) 0.0025(13) 0.0024(11)
C21 0.0256(18) 0.0112(12) 0.0244(16) -0.0030(12) 0.0023(14) -0.0006(12)
C22 0.0227(17) 0.0155(13) 0.0208(15) -0.0021(12) 0.0011(13) -0.0056(12)
C23 0.0170(16) 0.0160(13) 0.0147(13) 0.0022(11) -0.0012(12) -0.0045(11)
C24 0.0179(16) 0.0120(12) 0.0134(13) 0.0018(10) 0.0019(12) -0.0014(11)
C25 0.0165(16) 0.0175(13) 0.0238(15) 0.0029(12) 0.0029(13) -0.0040(12)
C26 0.0191(18) 0.0272(16) 0.0305(18) 0.0063(14) -0.0024(15) 0.0001(13)
C27 0.0182(17) 0.0249(15) 0.0257(16) 0.0031(13) 0.0028(14) -0.0026(13)
C28 0.0221(18) 0.0268(16) 0.036(2) -0.0034(15) 0.0028(15) -0.0075(14)
C29 0.0261(19) 0.0239(15) 0.0232(16) 0.0073(13) 0.0034(14) -0.0060(13)
I1 0.02248(12) 0.01478(10) 0.02217(11) -0.00106(7) 0.00130(8) 0.00133(8)
N1 0.0150(13) 0.0126(10) 0.0143(11) 0.0001(9) 0.0033(10) 0.0000(9)
N2 0.0135(13) 0.0136(10) 0.0194(12) 0.0005(10) 0.0007(10) -0.0037(9)
N3 0.0143(13) 0.0114(10) 0.0128(11) -0.0009(9) 0.0000(10) -0.0010(9)
O1 0.0158(12) 0.0124(9) 0.0358(13) -0.0028(9) 0.0058(10) 0.0008(8)
O2 0.0158(11) 0.0152(9) 0.0219(11) -0.0041(8) 0.0027(9) -0.0015(8)
O3 0.0186(12) 0.0165(9) 0.0183(10) 0.0014(8) 0.0035(9) -0.0026(8)
Zn1 0.01293(18) 0.01081(15) 0.01771(17) -0.00051(12) 0.00283(14) -0.00087(12)
O1M 0.0446(17) 0.0237(11) 0.0260(12) -0.0031(10) 0.0021(12) -0.0125(11)
C1M 0.050(3) 0.0292(17) 0.0238(17) 0.0030(14) 0.0021(17) -0.0074(17)

loop_
_atom_type_symbol
_atom_type_description
_atom_type_scat_dispersion_real
_atom_type_scat_dispersion_imag
_atom_type_scat_source
C C 0.0033 0.0016 'International Tables Vol C Tables 4.2.6.8 and 6.1.1.4'
H H 0.0000 0.0000 'International Tables Vol C Tables 4.2.6.8 and 6.1.1.4'
N N 0.0061 0.0033 'International Tables Vol C Tables 4.2.6.8 and 6.1.1.4'
O O 0.0106 0.0060 'International Tables Vol C Tables 4.2.6.8 and 6.1.1.4'
Zn Zn 0.2839 1.4301 'International Tables Vol C Tables 4.2.6.8 and 6.1.1.4'
I I -0.4742 1.8119 'International Tables Vol C Tables 4.2.6.8 and 6.1.1.4'

loop_
_geom_angle_atom_site_label_1
_geom_angle_atom_site_label_2
_geom_angle_atom_site_label_3
_geom_angle
O1 C1 C2 119.0(3)
O1 C1 C6 122.0(3)
C2 C1 C6 119.0(3)
C3 C2 C1 118.0(3)
C3 C2 C8 121.4(3)
C1 C2 C8 120.6(3)
C2 C3 C4 123.1(3)
C5 C4 C3 119.6(3)
C4 C5 C6 120.8(3)
C7 C6 C5 115.1(3)
C7 C6 C1 125.3(2)
C5 C6 C1 119.5(3)
N1 C7 C6 126.0(3)
C11 C8 C2 112.1(3)
C11 C8 C10 107.7(3)
C2 C8 C10 109.7(3)
C11 C8 C9 107.1(3)
C2 C8 C9 110.6(3)
C10 C8 C9 109.6(3)
C13 C12 N1 124.8(3)
C13 C12 C16 118.4(3)
N1 C12 C16 116.8(2)
N2 C13 C12 120.8(3)
N2 C14 C15 120.6(3)
C14 C15 C16 120.2(3)
C15 C16 N3 126.1(3)
C15 C16 C12 118.5(3)
N3 C16 C12 115.3(3)
N3 C18 C19 125.1(3)
C20 C19 C18 115.2(3)
C20 C19 C24 120.3(3)
C18 C19 C24 124.3(2)
C21 C20 C19 120.4(3)
C20 C21 C22 119.2(3)
C23 C22 C21 124.1(3)
C22 C23 C24 117.8(3)
C22 C23 C25 122.6(3)
C24 C23 C25 119.5(3)
O2 C24 C19 122.7(3)
O2 C24 C23 119.1(3)
C19 C24 C23 118.2(2)
C26 C25 C23 109.7(3)
C26 C25 C27 109.3(3)
C23 C25 C27 111.9(3)
C26 C25 C28 107.4(3)
C23 C25 C28 111.4(3)
C27 C25 C28 107.0(3)
C7 N1 C12 121.3(2)
C7 N1 Zn1 124.6(2)
C12 N1 Zn1 113.96(17)
C13 N2 C14 121.5(2)
C13 N2 C17 118.5(2)
C14 N2 C17 120.0(3)
C18 N3 C16 121.3(3)
C18 N3 Zn1 124.9(2)
C16 N3 Zn1 113.67(17)
C1 O1 Zn1 131.5(2)
C24 O2 Zn1 130.49(19)
C29 O3 Zn1 116.51(18)
O1 Zn1 O2 95.83(9)
O1 Zn1 N1 90.37(9)
O2 Zn1 N1 154.15(9)
O1 Zn1 N3 163.44(9)
O2 Zn1 N3 88.12(9)
N1 Zn1 N3 79.46(9)
O1 Zn1 O3 98.96(9)
O2 Zn1 O3 99.33(8)
N1 Zn1 O3 104.46(9)
N3 Zn1 O3 96.24(9)

loop_
_geom_bond_atom_site_label_1
_geom_bond_atom_site_label_2
_geom_bond_distance
C1 O1 1.304(3)
C1 C2 1.433(4)
C1 C6 1.433(4)
C2 C3 1.385(4)
C2 C8 1.533(5)
C3 C4 1.409(5)
C4 C5 1.350(5)
C5 C6 1.429(4)
C6 C7 1.417(4)
C7 N1 1.314(3)
C8 C11 1.529(5)
C8 C10 1.536(5)
C8 C9 1.542(5)
C12 C13 1.392(4)
C12 N1 1.396(4)
C12 C16 1.423(4)
C13 N2 1.341(4)
C14 N2 1.354(4)
C14 C15 1.368(4)
C15 C16 1.392(4)
C16 N3 1.398(4)
C17 N2 1.472(4)
C18 N3 1.305(3)
C18 C19 1.431(4)
C19 C20 1.425(4)
C19 C24 1.438(4)
C20 C21 1.363(4)
C21 C22 1.405(4)
C22 C23 1.376(4)
C23 C24 1.450(4)
C23 C25 1.538(4)
C24 O2 1.293(3)
C25 C26 1.537(4)
C25 C27 1.538(4)
C25 C28 1.544(4)
C29 O3 1.443(4)
N1 Zn1 2.057(2)
N3 Zn1 2.086(2)
O1 Zn1 1.943(2)
O2 Zn1 1.962(2)
O3 Zn1 2.091(2)
O1M C1M 1.427(5)

loop_
_geom_torsion_atom_site_label_1
_geom_torsion_atom_site_label_2
_geom_torsion_atom_site_label_3
_geom_torsion_atom_site_label_4
_geom_torsion
O1 C1 C2 C3 179.9(3)
C6 C1 C2 C3 -1.5(4)
O1 C1 C2 C8 -0.4(4)
C6 C1 C2 C8 178.2(3)
C1 C2 C3 C4 -0.1(5)
C8 C2 C3 C4 -179.8(3)
C2 C3 C4 C5 1.4(5)
C3 C4 C5 C6 -0.9(5)
C4 C5 C6 C7 176.2(3)
C4 C5 C6 C1 -0.7(5)
O1 C1 C6 C7 4.0(5)
C2 C1 C6 C7 -174.6(3)
O1 C1 C6 C5 -179.5(3)
C2 C1 C6 C5 1.9(4)
C5 C6 C7 N1 -178.4(3)
C1 C6 C7 N1 -1.7(5)
C3 C2 C8 C11 2.7(4)
C1 C2 C8 C11 -177.0(3)
C3 C2 C8 C10 -116.9(3)
C1 C2 C8 C10 63.5(4)
C3 C2 C8 C9 122.2(3)
C1 C2 C8 C9 -57.5(4)
N1 C12 C13 N2 -179.6(3)
C16 C12 C13 N2 0.6(4)
N2 C14 C15 C16 0.8(4)
C14 C15 C16 N3 178.8(3)
C14 C15 C16 C12 0.2(4)
C13 C12 C16 C15 -0.8(4)
N1 C12 C16 C15 179.3(3)
C13 C12 C16 N3 -179.6(2)
N1 C12 C16 N3 0.6(4)
N3 C18 C19 C20 -179.3(3)
N3 C18 C19 C24 6.5(5)
C18 C19 C20 C21 -175.6(3)
C24 C19 C20 C21 -1.1(4)
C19 C20 C21 C22 1.1(4)
C20 C21 C22 C23 0.2(5)
C21 C22 C23 C24 -1.3(5)
C21 C22 C23 C25 175.2(3)
C20 C19 C24 O2 -178.9(3)
C18 C19 C24 O2 -5.0(4)
C20 C19 C24 C23 0.0(4)
C18 C19 C24 C23 173.9(3)
C22 C23 C24 O2 -179.9(3)
C25 C23 C24 O2 3.5(4)
C22 C23 C24 C19 1.2(4)
C25 C23 C24 C19 -175.5(3)
C22 C23 C25 C26 -112.9(3)
C24 C23 C25 C26 63.6(3)
C22 C23 C25 C27 125.7(3)
C24 C23 C25 C27 -57.9(3)
C22 C23 C25 C28 5.9(4)
C24 C23 C25 C28 -177.6(3)
C6 C7 N1 C12 174.7(3)
C6 C7 N1 Zn1 -1.5(4)
C13 C12 N1 C7 9.8(4)
C16 C12 N1 C7 -170.3(3)
C13 C12 N1 Zn1 -173.5(2)
C16 C12 N1 Zn1 6.3(3)
C12 C13 N2 C14 0.3(4)
C12 C13 N2 C17 176.6(3)
C15 C14 N2 C13 -1.0(4)
C15 C14 N2 C17 -177.3(3)
C19 C18 N3 C16 -174.8(3)
C19 C18 N3 Zn1 9.6(4)
C15 C16 N3 C18 -1.8(4)
C12 C16 N3 C18 176.9(3)
C15 C16 N3 Zn1 174.3(2)
C12 C16 N3 Zn1 -7.0(3)
C2 C1 O1 Zn1 175.8(2)
C6 C1 O1 Zn1 -2.8(4)
C19 C24 O2 Zn1 -14.3(4)
C23 C24 O2 Zn1 166.75(19)
C1 O1 Zn1 O2 -154.7(3)
C1 O1 Zn1 N1 0.1(3)
C1 O1 Zn1 N3 -51.5(5)
C1 O1 Zn1 O3 104.8(3)
C24 O2 Zn1 O1 -174.1(2)
C24 O2 Zn1 N1 82.8(3)
C24 O2 Zn1 N3 22.0(2)
C24 O2 Zn1 O3 -74.0(2)
C7 N1 Zn1 O1 2.0(2)
C12 N1 Zn1 O1 -174.51(19)
C7 N1 Zn1 O2 106.3(3)
C12 N1 Zn1 O2 -70.2(3)
C7 N1 Zn1 N3 168.9(2)
C12 N1 Zn1 N3 -7.65(19)
C7 N1 Zn1 O3 -97.3(2)
C12 N1 Zn1 O3 86.14(19)
C18 N3 Zn1 O1 -123.2(3)
C16 N3 Zn1 O1 60.9(4)
C18 N3 Zn1 O2 -18.9(2)
C16 N3 Zn1 O2 165.19(19)
C18 N3 Zn1 N1 -176.1(2)
C16 N3 Zn1 N1 7.98(18)
C18 N3 Zn1 O3 80.3(2)
C16 N3 Zn1 O3 -95.63(18)
C29 O3 Zn1 O1 62.0(2)
C29 O3 Zn1 O2 -35.5(2)
C29 O3 Zn1 N1 154.7(2)
C29 O3 Zn1 N3 -124.6(2)
